data_7026637
loop_
_publ_author_name
'Bel\'en Lago, Ana'
'Amoedo, Almudena'
'Carballo, Rosa'
'Garc\'ia-Mart\'inez, Emilia'
'V\'azquez-L\'opez, Ezequiel M'

_publ_section_title
;
 Metal coordination and in situ S-C bond cleavage of the
 bis(2-pyridylthio)methane ligand.
;
_journal_issue 42
_journal_name_full 'Dalton transactions (Cambridge, England : 2003)'
_journal_page_first 10076
_journal_page_last 10087
_journal_paper_doi 10.1039/c0dt00560f
_journal_volume 39
_journal_year 2010
_chemical_formula_sum 'C11 H11 Co I2 N2 O0.5 S2'
_chemical_formula_weight 556.07
_chemical_name_systematic
;
?
;
_space_group_IT_number 14
_symmetry_cell_setting monoclinic
_symmetry_space_group_name_Hall '-P 2ybc'
_symmetry_space_group_name_H-M 'P 1 21/c 1'
_atom_sites_solution_hydrogens geom
_atom_sites_solution_primary direct
_atom_sites_solution_secondary difmap
_audit_creation_method SHELXL-97
_cell_angle_alpha 90.00
_cell_angle_beta 94.605(3)
_cell_angle_gamma 90.00
_cell_formula_units_Z 4
_cell_length_a 8.9682(9)
_cell_length_b 7.8880(8)
_cell_length_c 24.778(2)
_cell_measurement_temperature 293(2)
_cell_volume 1747.2(3)
_computing_cell_refinement 'Bruker SMART'
_computing_data_collection 'Bruker SMART'
_computing_data_reduction 'Bruker SHELXTL'
_computing_molecular_graphics 'ORTEPIII, PLATON'
_computing_publication_material 'Bruker SHELX97'
_computing_structure_refinement 'SHELXL-97 (Sheldrick, 1997)'
_computing_structure_solution 'SHELXS-97 (Sheldrick, 1990)'
_diffrn_ambient_temperature 293(2)
_diffrn_measured_fraction_theta_full 0.987
_diffrn_measured_fraction_theta_max 0.987
_diffrn_measurement_device_type 'CCD area detector'
_diffrn_measurement_method 'phi and omega scans'
_diffrn_radiation_monochromator graphite
_diffrn_radiation_source 'fine-focus sealed tube'
_diffrn_radiation_type MoK\a
_diffrn_radiation_wavelength 0.71073
_diffrn_reflns_av_R_equivalents 0.0854
_diffrn_reflns_av_sigmaI/netI 0.1534
_diffrn_reflns_limit_h_max 11
_diffrn_reflns_limit_h_min -8
_diffrn_reflns_limit_k_max 10
_diffrn_reflns_limit_k_min -9
_diffrn_reflns_limit_l_max 20
_diffrn_reflns_limit_l_min -32
_diffrn_reflns_number 11345
_diffrn_reflns_theta_full 28.08
_diffrn_reflns_theta_max 28.08
_diffrn_reflns_theta_min 1.65
_exptl_absorpt_coefficient_mu 4.744
_exptl_absorpt_correction_T_max 1.0000
_exptl_absorpt_correction_T_min 0.6456
_exptl_absorpt_correction_type multi-scan
_exptl_crystal_colour green
_exptl_crystal_density_diffrn 2.114
_exptl_crystal_density_method 'not measured'
_exptl_crystal_description prism
_exptl_crystal_F_000 1040
_exptl_crystal_size_max .16
_exptl_crystal_size_mid .12
_exptl_crystal_size_min .04
_refine_diff_density_max 1.217
_refine_diff_density_min -0.644
_refine_diff_density_rms 0.154
_refine_ls_extinction_method none
_refine_ls_goodness_of_fit_ref 0.970
_refine_ls_hydrogen_treatment constr
_refine_ls_matrix_type full
_refine_ls_number_parameters 172
_refine_ls_number_reflns 4199
_refine_ls_number_restraints 0
_refine_ls_restrained_S_all 0.970
_refine_ls_R_factor_all 0.1469
_refine_ls_R_factor_gt 0.0501
_refine_ls_shift/su_max 0.000
_refine_ls_shift/su_mean 0.000
_refine_ls_structure_factor_coef Fsqd
_refine_ls_weighting_details 'calc w=1/[\s^2^(Fo^2^)+(0.0256P)^2^+0.0000P] where P=(Fo^2^+2Fc^2^)/3'
_refine_ls_weighting_scheme calc
_refine_ls_wR_factor_gt 0.1043
_refine_ls_wR_factor_ref 0.1170
_reflns_number_gt 1712
_reflns_number_total 4199
_reflns_threshold_expression >2sigma(I)
_cod_data_source_file c0dt00560f.txt
_cod_data_source_block 3
_cod_original_sg_symbol_H-M 'P 21/c'
_cod_original_formula_sum 'C11 H11 Co I2 N2 O0.50 S2'
_cod_database_code 7026637

loop_
_symmetry_equiv_pos_as_xyz
'x, y, z'
'-x, y+1/2, -z+1/2'
'-x, -y, -z'
'x, -y-1/2, z-1/2'

loop_
_atom_site_label
_atom_site_type_symbol
_atom_site_fract_x
_atom_site_fract_y
_atom_site_fract_z
_atom_site_U_iso_or_equiv
_atom_site_adp_type
_atom_site_occupancy
_atom_site_symmetry_multiplicity
_atom_site_calc_flag
_atom_site_refinement_flags
I1 I 0.03966(9) 0.91934(10) 0.40375(3) 0.0600(3) Uani 1 1 d .
I2 I -0.36218(10) 0.61315(8) 0.37819(3) 0.0663(3) Uani 1 1 d .
Co1 Co -0.23663(15) 0.90541(16) 0.36418(4) 0.0391(4) Uani 1 1 d .
S11 S -0.5399(3) 1.0410(3) 0.32483(9) 0.0439(7) Uani 1 1 d .
S1 S -0.2714(3) 1.2532(3) 0.29353(10) 0.0493(7) Uani 1 1 d .
N11 N -0.3495(9) 1.0624(9) 0.4115(3) 0.038(2) Uani 1 1 d .
N1 N -0.2040(9) 0.9252(10) 0.2842(3) 0.040(2) Uani 1 1 d .
C1 C -0.4708(11) 1.2229(11) 0.2888(4) 0.048(3) Uani 1 1 d .
H1A H -0.5051 1.2119 0.2508 0.058 Uiso 1 1 calc R
H1B H -0.5163 1.3244 0.3022 0.058 Uiso 1 1 calc R
C2 C -0.2128(12) 1.0745(13) 0.2567(4) 0.049(3) Uani 1 1 d .
C3 C -0.1824(13) 1.0890(14) 0.2023(4) 0.064(3) Uani 1 1 d .
H3 H -0.1941 1.1924 0.1844 0.077 Uiso 1 1 calc R
C4 C -0.1358(14) 0.9513(19) 0.1762(5) 0.079(4) Uani 1 1 d .
H4 H -0.1150 0.9588 0.1401 0.094 Uiso 1 1 calc R
C5 C -0.1191(12) 0.7968(16) 0.2039(5) 0.066(3) Uani 1 1 d .
H5 H -0.0840 0.7011 0.1870 0.079 Uiso 1 1 calc R
C6 C -0.1564(11) 0.7902(13) 0.2571(4) 0.048(3) Uani 1 1 d .
H6 H -0.1479 0.6867 0.2752 0.058 Uiso 1 1 calc R
C12 C -0.4890(12) 1.1094(11) 0.3923(3) 0.039(2) Uani 1 1 d .
C13 C -0.5819(12) 1.2010(13) 0.4222(4) 0.049(3) Uani 1 1 d .
H13 H -0.6769 1.2316 0.4077 0.059 Uiso 1 1 calc R
C14 C -0.5338(13) 1.2464(13) 0.4729(4) 0.058(3) Uani 1 1 d .
H14 H -0.5966 1.3054 0.4943 0.069 Uiso 1 1 calc R
C15 C -0.3885(13) 1.2041(13) 0.4931(4) 0.053(3) Uani 1 1 d .
H15 H -0.3518 1.2387 0.5275 0.064 Uiso 1 1 calc R
C16 C -0.3020(12) 1.1115(12) 0.4615(4) 0.051(3) Uani 1 1 d .
H16 H -0.2061 1.0812 0.4753 0.061 Uiso 1 1 calc R
O O 0.0615(19) 0.4531(16) 0.4784(5) 0.082(6) Uani 0.50 1 d P

loop_
_atom_site_aniso_label
_atom_site_aniso_U_11
_atom_site_aniso_U_22
_atom_site_aniso_U_33
_atom_site_aniso_U_23
_atom_site_aniso_U_13
_atom_site_aniso_U_12
I1 0.0487(5) 0.0852(6) 0.0444(4) 0.0039(4) -0.0059(3) 0.0051(5)
I2 0.1017(8) 0.0428(4) 0.0555(5) -0.0028(4) 0.0137(4) -0.0133(5)
Co1 0.0465(10) 0.0396(8) 0.0310(7) -0.0037(6) 0.0014(6) 0.0008(7)
S11 0.0421(18) 0.0495(16) 0.0391(15) -0.0063(12) -0.0020(13) -0.0054(14)
S1 0.054(2) 0.0459(16) 0.0476(16) -0.0004(13) 0.0033(14) -0.0087(15)
N11 0.045(6) 0.040(5) 0.028(4) 0.005(4) -0.003(4) -0.001(4)
N1 0.039(6) 0.049(5) 0.032(4) -0.009(4) 0.004(4) 0.012(4)
C1 0.052(8) 0.040(6) 0.051(6) 0.002(5) 0.001(5) 0.007(6)
C2 0.043(7) 0.059(7) 0.045(6) -0.004(6) -0.001(5) -0.003(6)
C3 0.081(10) 0.076(9) 0.035(6) 0.008(6) 0.003(6) -0.015(8)
C4 0.067(10) 0.125(12) 0.045(8) -0.039(8) 0.014(7) -0.011(9)
C5 0.053(9) 0.094(10) 0.052(8) -0.024(7) 0.013(7) 0.008(8)
C6 0.038(7) 0.051(7) 0.054(7) -0.014(5) -0.003(6) 0.011(6)
C12 0.049(7) 0.040(6) 0.027(5) 0.010(4) 0.004(5) -0.003(5)
C13 0.049(8) 0.065(7) 0.033(6) -0.002(5) 0.005(5) 0.008(6)
C14 0.072(10) 0.065(8) 0.039(7) -0.010(6) 0.019(6) 0.000(7)
C15 0.070(9) 0.056(7) 0.034(6) -0.003(5) 0.003(6) -0.002(7)
C16 0.052(8) 0.065(7) 0.034(6) -0.014(6) -0.007(5) 0.005(6)
O 0.108(16) 0.052(10) 0.077(12) 0.050(8) -0.056(10) -0.018(10)

loop_
_atom_type_symbol
_atom_type_description
_atom_type_scat_dispersion_real
_atom_type_scat_dispersion_imag
_atom_type_scat_source
C C 0.0033 0.0016 'International Tables Vol C Tables 4.2.6.8 and 6.1.1.4'
H H 0.0000 0.0000 'International Tables Vol C Tables 4.2.6.8 and 6.1.1.4'
N N 0.0061 0.0033 'International Tables Vol C Tables 4.2.6.8 and 6.1.1.4'
S S 0.1246 0.1234 'International Tables Vol C Tables 4.2.6.8 and 6.1.1.4'
Co Co 0.3494 0.9721 'International Tables Vol C Tables 4.2.6.8 and 6.1.1.4'
I I -0.4742 1.8119 'International Tables Vol C Tables 4.2.6.8 and 6.1.1.4'
O O 0.0106 0.0060 'International Tables Vol C Tables 4.2.6.8 and 6.1.1.4'

loop_
_geom_angle_atom_site_label_1
_geom_angle_atom_site_label_2
_geom_angle_atom_site_label_3
_geom_angle
N11 Co1 N1 129.3(3)
N11 Co1 I1 105.1(2)
N1 Co1 I1 99.1(2)
N11 Co1 I2 102.8(2)
N1 Co1 I2 107.2(2)
I1 Co1 I2 113.44(5)
N11 Co1 S11 59.4(2)
N1 Co1 S11 81.6(2)
I1 Co1 S11 156.68(7)
I2 Co1 S11 88.20(6)
N11 Co1 S1 76.48(19)
N1 Co1 S1 55.0(2)
I1 Co1 S1 102.41(7)
I2 Co1 S1 142.64(7)
S11 Co1 S1 58.78(7)
C12 S11 C1 98.6(4)
C12 S11 Co1 69.3(4)
C1 S11 Co1 96.0(3)
C2 S1 C1 101.2(5)
C2 S1 Co1 65.8(3)
C1 S1 Co1 88.6(3)
C16 N11 C12 117.7(8)
C16 N11 Co1 125.2(7)
C12 N11 Co1 116.9(6)
C16 N11 N1 140.7(7)
C12 N11 N1 99.2(5)
Co1 N11 N1 25.35(16)
C6 N1 C2 116.4(8)
C6 N1 Co1 120.0(7)
C2 N1 Co1 123.2(6)
C6 N1 N11 144.0(7)
C2 N1 N11 99.5(6)
Co1 N1 N11 25.32(16)
S1 C1 S11 116.6(5)
N1 C2 C3 123.0(10)
N1 C2 S1 115.9(8)
C3 C2 S1 121.1(9)
C4 C3 C2 119.2(11)
C3 C4 C5 119.4(11)
C6 C5 C4 118.3(11)
N1 C6 C5 123.6(10)
N11 C12 C13 122.7(8)
N11 C12 S11 114.1(7)
C13 C12 S11 123.2(8)
C14 C13 C12 119.0(10)
C13 C14 C15 119.4(10)
C16 C15 C14 118.8(9)
N11 C16 C15 122.4(10)

loop_
_geom_bond_atom_site_label_1
_geom_bond_atom_site_label_2
_geom_bond_distance
_geom_bond_site_symmetry_2
I1 Co1 2.5929(15) .
I2 Co1 2.6011(15) .
Co1 N11 2.031(7) .
Co1 N1 2.033(7) .
Co1 S11 3.011(3) .
Co1 S1 3.256(3) .
S11 C12 1.780(9) .
S11 C1 1.825(9) .
S1 C2 1.782(10) .
S1 C1 1.799(10) .
N11 C16 1.335(10) .
N11 C12 1.354(11) .
N11 N1 3.673(10) .
N1 C6 1.346(11) .
N1 C2 1.359(11) .
C2 C3 1.401(13) .
C3 C4 1.347(14) .
C4 C5 1.400(15) .
C5 C6 1.388(13) .
C12 C13 1.365(12) .
C13 C14 1.343(12) .
C14 C15 1.398(14) .
C15 C16 1.358(13) .
O O 1.76(3) 3_566

loop_
_geom_torsion_atom_site_label_1
_geom_torsion_atom_site_label_2
_geom_torsion_atom_site_label_3
_geom_torsion_atom_site_label_4
_geom_torsion
N11 Co1 N1 C2 22.6(9)
Co1 N1 C2 S1 -5.3(11)
N1 C2 S1 C1 -80.2(8)
C2 S1 C1 S11 67.8(6)
S1 C1 S11 C12 66.8(6)
C1 S11 C12 N11 -89.1(7)
S11 C12 N11 Co1 -6.3(9)
C12 N11 Co1 N1 49.2(8)
